data_1560185
loop_
_publ_author_name
'Wang, Junhao'
'Zakrzewski, Jakub J.'
'Zychowicz, Mikolaj'
'Vieru, Veacheslav'
'Chibotaru, Liviu F.'
'Nakabayashi, Koji'
'Chorazy, Szymon'
'Ohkoshi, Shin-Ichi'

_publ_section_title
;
 Holmium(iii) molecular nanomagnets for optical thermometry exploring the
 luminescence re-absorption effect.
;
_journal_issue 2
_journal_name_full 'Chemical science'
_journal_page_first 730
_journal_page_last 741
_journal_paper_doi 10.1039/d0sc04871b
_journal_volume 12
_journal_year 2020
_chemical_formula_moiety 'C26 H24 Rh Ho N10 O6, 2(H2O)'
_chemical_formula_sum 'C26 H28 Ho N10 O8 Rh'
_chemical_formula_weight 876.42
_space_group_IT_number 63
_space_group_name_Hall '-C 2c 2'
_space_group_name_H-M_alt 'C m c m'
_symmetry_cell_setting orthorhombic
_symmetry_Int_Tables_number 63
_symmetry_space_group_name_Hall '-C 2c 2'
_symmetry_space_group_name_H-M 'C m c m'
_atom_sites_solution_hydrogens mixed
_audit_conform_dict_location ftp://ftp.iucr.org/pub/cif_core.dic
_audit_conform_dict_name cif_core.dic
_audit_conform_dict_version 2.4.3
_audit_creation_date 2019-08-23T13:05:25-00:00
_audit_creation_method 'WinGX routine CIF_UPDATE'
_audit_update_record
;
2020-02-13 deposited with the CCDC.	2020-10-30 downloaded from the CCDC.
;
_cell_angle_alpha 90
_cell_angle_beta 90
_cell_angle_gamma 90
_cell_formula_units_Z 4
_cell_length_a 14.8236(6)
_cell_length_b 15.1198(8)
_cell_length_c 14.0660(7)
_cell_measurement_reflns_used 14551
_cell_measurement_temperature 90(2)
_cell_measurement_theta_max 27.461
_cell_measurement_theta_min 3.059
_cell_measurement_wavelength 0.71075
_cell_volume 3152.6(3)
_computing_molecular_graphics 'Ortep for Windows (Farrugia, 2012)'
_computing_publication_material 'WinGX publication routines (Farrugia, 2012)'
_computing_structure_refinement 'SHELXL-2018/3 (Sheldrick, 2018)'
_diffrn_ambient_temperature 90(2)
_diffrn_measured_fraction_theta_full 0.996
_diffrn_measured_fraction_theta_max 0.997
_diffrn_measurement_device_type 'Rigaku R-AXIS RAPID'
_diffrn_measurement_method \w
_diffrn_radiation_probe x-ray
_diffrn_radiation_type MoK\a
_diffrn_radiation_wavelength 0.71075
_diffrn_reflns_av_R_equivalents 0.0784
_diffrn_reflns_av_unetI/netI 0.0523
_diffrn_reflns_Laue_measured_fraction_full 0.996
_diffrn_reflns_Laue_measured_fraction_max 0.997
_diffrn_reflns_limit_h_max 19
_diffrn_reflns_limit_h_min -17
_diffrn_reflns_limit_k_max 19
_diffrn_reflns_limit_k_min -19
_diffrn_reflns_limit_l_max 18
_diffrn_reflns_limit_l_min -18
_diffrn_reflns_number 14551
_diffrn_reflns_point_group_measured_fraction_full 0.996
_diffrn_reflns_point_group_measured_fraction_max 0.997
_diffrn_reflns_theta_full 25.242
_diffrn_reflns_theta_max 27.461
_diffrn_reflns_theta_min 3.059
_diffrn_standards_number 0
_exptl_absorpt_coefficient_mu 3.078
_exptl_absorpt_correction_T_max 0.771
_exptl_absorpt_correction_T_min 0.561
_exptl_absorpt_correction_type multi-scan
_exptl_absorpt_process_details 'ABSCOR (Rigaku, 1995)'
_exptl_crystal_colour yellow
_exptl_crystal_density_diffrn 1.847
_exptl_crystal_density_method 'not measured'
_exptl_crystal_description block
_exptl_crystal_F_000 1720
_exptl_crystal_size_max 0.212
_exptl_crystal_size_mid 0.109
_exptl_crystal_size_min 0.089
_refine_diff_density_max 2.513
_refine_diff_density_min -3.974
_refine_diff_density_rms 0.202
_refine_ls_extinction_method none
_refine_ls_goodness_of_fit_ref 1.175
_refine_ls_hydrogen_treatment mixed
_refine_ls_matrix_type full
_refine_ls_number_constraints 0
_refine_ls_number_parameters 195
_refine_ls_number_reflns 1947
_refine_ls_number_restraints 15
_refine_ls_restrained_S_all 1.196
_refine_ls_R_factor_all 0.0682
_refine_ls_R_factor_gt 0.0574
_refine_ls_shift/su_max 0.001
_refine_ls_shift/su_mean 0
_refine_ls_structure_factor_coef Fsqd
_refine_ls_weighting_details 'w=1/[\s^2^(Fo^2^)+(0.0222P)^2^+61.1278P] where P=(Fo^2^+2Fc^2^)/3'
_refine_ls_weighting_scheme calc
_refine_ls_wR_factor_gt 0.0935
_refine_ls_wR_factor_ref 0.0969
_reflns_Friedel_coverage 0
_reflns_number_gt 1762
_reflns_number_total 1947
_reflns_threshold_expression 'I > 2\s(I)'
_cod_data_source_file d0sc04871b2.cif
_cod_data_source_block shelx_CCDC2
_cod_depositor_comments 'Adding full bibliography for 1560183--1560185.cif.'
_cod_database_code 1560185

loop_
_symmetry_equiv_pos_as_xyz
'x, y, z'
'-x, y, z'
'x, -y, z+1/2'
'-x, -y, z+1/2'
'x+1/2, y+1/2, z'
'-x+1/2, y+1/2, z'
'x+1/2, -y+1/2, z+1/2'
'-x+1/2, -y+1/2, z+1/2'
'-x, -y, -z'
'x, -y, -z'
'-x, y, -z-1/2'
'x, y, -z-1/2'
'-x+1/2, -y+1/2, -z'
'x+1/2, -y+1/2, -z'
'-x+1/2, y+1/2, -z-1/2'
'x+1/2, y+1/2, -z-1/2'

loop_
_atom_site_label
_atom_site_type_symbol
_atom_site_fract_x
_atom_site_fract_y
_atom_site_fract_z
_atom_site_U_iso_or_equiv
_atom_site_adp_type
_atom_site_occupancy
_atom_site_site_symmetry_order
_atom_site_calc_flag
_atom_site_refinement_flags_posn
_atom_site_refinement_flags_adp
_atom_site_refinement_flags_occupancy
_atom_site_disorder_assembly
_atom_site_disorder_group
Ho1 Ho 0.5 0.44336(4) 0.25 0.00921(16) Uani 1 4 d S T P . .
Rh1 Rh 0.5 0.81384(7) 0.25 0.0158(3) Uani 1 4 d S T P . .
N2 N 0.5 1.0249(7) 0.25 0.018(2) Uani 1 4 d S TU P . .
N1 N 0.5 0.6044(6) 0.25 0.009(2) Uani 1 4 d S TU P . .
O3 O 0.4077(5) 0.3152(5) 0.25 0.050(3) Uani 1 2 d S T P . .
H3A H 0.347906 0.326102 0.273291 0.076 Uiso 0.5 1 d R U P . .
H3B H 0.427143 0.269826 0.293459 0.076 Uiso 0.5 1 d R U P . .
C1 C 0.5 0.6897(10) 0.25 0.028(3) Uani 1 4 d S TU P . .
C3 C 0.5 0.8147(6) 0.1076(7) 0.020(2) Uani 1 2 d S T P . .
C2 C 0.5 0.9499(10) 0.25 0.018(3) Uani 1 4 d S TU P . .
N3 N 0.5 0.8161(6) 0.0261(6) 0.031(2) Uani 1 2 d S T P . .
C4 C 0.6344(7) 0.8126(7) 0.25 0.041(3) Uani 1 2 d S TU P . .
O1S O 0.4292(6) 0.1728(6) 0.1528(7) 0.022(2) Uani 0.5 1 d G . P . .
H1SA H 0.453156 0.132688 0.190297 0.033 Uiso 0.5 1 d G U P . .
H1SB H 0.461638 0.177581 0.101333 0.033 Uiso 0.5 1 d G U P . .
N4 N 0.7114(9) 0.8110(9) 0.25 0.080(4) Uani 1 2 d S TU P . .
C5 C 0.6812(10) 0.5382(8) 0.1390(10) 0.023(3) Uani 0.5 1 d . . P A 1
O1 O 0.6367(6) 0.4865(7) 0.1926(7) 0.023(2) Uani 0.5 1 d . . P A 1
C9 C 0.7767(9) 0.5462(11) 0.1496(13) 0.038(4) Uani 0.5 1 d . . P A 1
H9 H 0.80708 0.517771 0.200586 0.046 Uiso 0.5 1 calc R U P A 1
C7 C 0.6959(14) 0.6349(11) 0.0025(12) 0.044(5) Uani 0.5 1 d . . P A 1
H7 H 0.668867 0.667191 -0.047926 0.053 Uiso 0.5 1 calc R U P A 1
C8 C 0.8235(14) 0.5955(13) 0.0850(19) 0.061(6) Uani 0.5 1 d . . P A 1
H8 H 0.887045 0.600513 0.091579 0.073 Uiso 0.5 1 calc R U P A 1
N5 N 0.783(2) 0.637(3) 0.0127(19) 0.044(9) Uani 0.5 1 d . . P A 1
H5N H 0.815884 0.666246 -0.028759 0.04(5) Uiso 0.5 1 calc R . P A 1
C6 C 0.6424(13) 0.5873(12) 0.0626(12) 0.031(4) Uani 0.5 1 d . . P A 1
H6 H 0.578916 0.586903 0.05357 0.037 Uiso 0.5 1 calc R U P A 1
C10 C 0.3792(9) 0.4066(9) 0.4457(10) 0.021(3) Uani 0.5 1 d . . P A 2
C11 C 0.2921(9) 0.4175(9) 0.4071(11) 0.024(3) Uani 0.5 1 d . . P A 2
H11 H 0.285784 0.441294 0.344958 0.029 Uiso 0.5 1 calc R U P A 2
C13 C 0.3078(10) 0.3522(10) 0.5855(12) 0.029(4) Uani 0.5 1 d . . P A 2
H13 H 0.312787 0.329965 0.648425 0.035 Uiso 0.5 1 calc R U P A 2
C12 C 0.2182(11) 0.3950(12) 0.4560(13) 0.029(4) Uani 0.5 1 d . . P A 2
H12 H 0.160362 0.401204 0.427591 0.035 Uiso 0.5 1 calc R U P A 2
N6 N 0.225(2) 0.363(3) 0.5479(15) 0.033(7) Uani 0.5 1 d . . P A 2
H6N H 0.176949 0.349593 0.581032 0.039 Uiso 0.5 1 calc R U P A 2
C14 C 0.3833(11) 0.3718(13) 0.5377(12) 0.031(4) Uani 0.5 1 d . . P A 2
H14 H 0.440342 0.361991 0.566657 0.037 Uiso 0.5 1 calc R U P A 2
O2 O 0.4514(6) 0.4301(6) 0.3996(7) 0.025(2) Uani 0.5 1 d . . P A 2

loop_
_atom_site_aniso_label
_atom_site_aniso_U_11
_atom_site_aniso_U_22
_atom_site_aniso_U_33
_atom_site_aniso_U_23
_atom_site_aniso_U_13
_atom_site_aniso_U_12
Ho1 0.0074(3) 0.0097(3) 0.0106(3) 0 0 0
Rh1 0.0136(5) 0.0147(6) 0.0190(6) 0 0 0
N2 0.022(6) 0.007(5) 0.024(6) 0 0 0
N1 0.008(3) 0.013(3) 0.006(3) 0 0 0
O3 0.010(4) 0.016(4) 0.125(9) 0 0 -0.001(3)
C1 0.034(8) 0.015(6) 0.036(9) 0 0 0
C3 0.010(4) 0.019(5) 0.031(6) 0.000(4) 0 0
C2 0.005(5) 0.023(6) 0.025(7) 0 0 0
N3 0.036(5) 0.035(5) 0.021(5) 0.007(4) 0 0
C4 0.021(5) 0.019(6) 0.085(10) 0 0 0.003(4)
O1S 0.025(5) 0.024(5) 0.018(5) 0.001(4) -0.007(4) 0.000(4)
N4 0.055(5) 0.065(6) 0.121(7) 0 0 0.000(5)
C5 0.031(8) 0.013(7) 0.026(8) -0.008(5) 0.004(6) -0.003(5)
O1 0.013(4) 0.028(5) 0.026(5) 0.006(4) 0.000(4) -0.001(4)
C9 0.016(7) 0.038(10) 0.060(11) 0.012(9) 0.002(7) -0.009(7)
C7 0.079(15) 0.022(9) 0.032(10) 0.008(8) 0.010(9) 0.011(9)
C8 0.036(11) 0.046(12) 0.100(19) 0.011(13) 0.018(12) -0.008(9)
N5 0.049(13) 0.028(12) 0.05(2) 0.010(19) 0.026(19) -0.004(9)
C6 0.036(10) 0.032(10) 0.026(9) 0.002(7) 0.001(7) -0.002(8)
C10 0.015(7) 0.026(7) 0.024(7) -0.010(6) 0.002(5) 0.001(5)
C11 0.024(7) 0.026(8) 0.023(7) -0.002(6) 0.005(6) -0.008(6)
C13 0.027(8) 0.026(9) 0.034(9) 0.004(7) 0.007(7) -0.001(6)
C12 0.024(8) 0.039(11) 0.024(10) -0.004(7) 0.005(7) -0.004(7)
N6 0.039(15) 0.042(12) 0.017(12) 0.003(13) 0.015(10) -0.005(11)
C14 0.031(9) 0.034(10) 0.027(9) 0.006(8) 0.001(7) 0.009(8)
O2 0.021(5) 0.029(6) 0.023(5) -0.009(4) 0.002(4) -0.004(4)

loop_
_atom_type_symbol
_atom_type_description
_atom_type_scat_dispersion_real
_atom_type_scat_dispersion_imag
_atom_type_scat_source
C C 0.0033 0.0016 'International Tables Vol C Tables 4.2.6.8 and 6.1.1.4'
H H 0 0 'International Tables Vol C Tables 4.2.6.8 and 6.1.1.4'
Rh Rh -1.1178 0.9187 'International Tables Vol C Tables 4.2.6.8 and 6.1.1.4'
Ho Ho -0.2175 4.6783 'International Tables Vol C Tables 4.2.6.8 and 6.1.1.4'
N N 0.0061 0.0033 'International Tables Vol C Tables 4.2.6.8 and 6.1.1.4'
O O 0.0106 0.006 'International Tables Vol C Tables 4.2.6.8 and 6.1.1.4'

loop_
_geom_angle_atom_site_label_1
_geom_angle_atom_site_label_2
_geom_angle_atom_site_label_3
_geom_angle
_geom_angle_site_symmetry_1
_geom_angle_site_symmetry_3
_geom_angle_publ_flag
O2 Ho1 O2 140.9(5) 12_556 . ?
O2 Ho1 O2 37.6(5) 2_655 . ?
O2 Ho1 O2 169.7(5) 11_656 . ?
O1 Ho1 O1 41.5(5) . 12_556 ?
O1 Ho1 O1 125.8(5) . 2_655 ?
O1 Ho1 O1 146.7(5) 12_556 2_655 ?
O1 Ho1 O1 146.7(5) . 11_656 ?
O1 Ho1 O1 125.8(5) 12_556 11_656 ?
O1 Ho1 O1 41.5(5) 2_655 11_656 ?
O2 Ho1 O3 75.0(2) 12_556 . ?
O2 Ho1 O3 96.5(3) 2_655 . ?
O2 Ho1 O3 96.5(3) 11_656 . ?
O2 Ho1 O3 75.0(2) . . ?
O1 Ho1 O3 138.4(3) . . ?
O1 Ho1 O3 138.4(3) 12_556 . ?
O1 Ho1 O3 73.8(3) 2_655 . ?
O1 Ho1 O3 73.8(3) 11_656 . ?
O1 Ho1 O3 73.8(3) . 2_655 ?
O1 Ho1 O3 73.8(3) 12_556 2_655 ?
O1 Ho1 O3 138.4(3) 2_655 2_655 ?
O1 Ho1 O3 138.4(3) 11_656 2_655 ?
O3 Ho1 O3 70.5(3) . 2_655 ?
O2 Ho1 N1 95.2(2) 12_556 . ?
O2 Ho1 N1 95.2(2) 2_655 . ?
O2 Ho1 N1 95.2(2) 11_656 . ?
O2 Ho1 N1 95.2(2) . . ?
O1 Ho1 N1 73.3(2) . . ?
O1 Ho1 N1 73.3(2) 12_556 . ?
O1 Ho1 N1 73.3(2) 2_655 . ?
O1 Ho1 N1 73.3(2) 11_656 . ?
O3 Ho1 N1 144.77(17) . . ?
O3 Ho1 N1 144.77(17) 2_655 . ?
C1 Rh1 C4 89.4(3) . 2_655 ?
C1 Rh1 C4 89.4(3) . . ?
C4 Rh1 C4 178.9(6) 2_655 . ?
C1 Rh1 C3 90.4(3) . 11_656 ?
C4 Rh1 C3 90.004(4) 2_655 11_656 ?
C4 Rh1 C3 90.004(4) . 11_656 ?
C1 Rh1 C3 90.4(3) . . ?
C4 Rh1 C3 90.004(4) 2_655 . ?
C4 Rh1 C3 90.004(5) . . ?
C3 Rh1 C3 179.2(5) 11_656 . ?
C1 Rh1 C2 180 . . ?
C4 Rh1 C2 90.6(3) 2_655 . ?
C4 Rh1 C2 90.6(3) . . ?
C3 Rh1 C2 89.6(3) 11_656 . ?
C3 Rh1 C2 89.6(3) . . ?
C1 N1 Ho1 180 . . ?
Ho1 O3 H3A 113.2 . . ?
Ho1 O3 H3B 114.2 . . ?
H3A O3 H3B 100.5 . . ?
N1 C1 Rh1 180 . . ?
N3 C3 Rh1 179.4(9) . . ?
N2 C2 Rh1 180 . . ?
N4 C4 Rh1 179.4(12) . . ?
H1SA O1S H1SB 109.5 . . ?
O1 C5 C9 120.4(14) . . ?
O1 C5 C6 123.9(14) . . ?
C9 C5 C6 115.7(14) . . ?
C5 O1 O1 126.4(8) . 12_556 ?
C5 O1 Ho1 148.1(9) . . ?
O1 O1 Ho1 69.2(2) 12_556 . ?
C8 C9 C5 118.7(17) . . ?
C8 C9 H9 120.6 . . ?
C5 C9 H9 120.6 . . ?
N5 C7 C6 121(2) . . ?
N5 C7 H7 119.3 . . ?
C6 C7 H7 119.3 . . ?
N5 C8 C9 122(2) . . ?
N5 C8 H8 118.9 . . ?
C9 C8 H8 118.9 . . ?
C7 N5 C8 121(2) . . ?
C7 N5 H5N 119.4 . . ?
C8 N5 H5N 119.4 . . ?
C7 C6 C5 120.5(17) . . ?
C7 C6 H6 119.8 . . ?
C5 C6 H6 119.8 . . ?
O2 C10 C14 121.9(13) . . ?
O2 C10 C11 122.0(13) . . ?
C14 C10 C11 116.1(13) . . ?
C12 C11 C10 121.5(15) . . ?
C12 C11 H11 119.2 . . ?
C10 C11 H11 119.2 . . ?
C14 C13 N6 122.5(18) . . ?
C14 C13 H13 118.7 . . ?
N6 C13 H13 118.7 . . ?
C11 C12 N6 120(2) . . ?
C11 C12 H12 119.8 . . ?
N6 C12 H12 119.8 . . ?
C13 N6 C12 119(2) . . ?
C13 N6 H6N 120.6 . . ?
C12 N6 H6N 120.6 . . ?
C13 C14 C10 120.7(15) . . ?
C13 C14 H14 119.6 . . ?
C10 C14 H14 119.6 . . ?
C10 O2 Ho1 139.4(8) . . ?
O2 O2 Ho1 71.2(2) 2_655 . ?

loop_
_geom_bond_atom_site_label_1
_geom_bond_atom_site_label_2
_geom_bond_distance
_geom_bond_site_symmetry_2
_geom_bond_publ_flag
Ho1 O2 2.233(9) 12_556 ?
Ho1 O2 2.233(9) 2_655 ?
Ho1 O2 2.233(9) 11_656 ?
Ho1 O2 2.233(9) . ?
Ho1 O1 2.276(9) . ?
Ho1 O1 2.276(9) 12_556 ?
Ho1 O1 2.276(9) 2_655 ?
Ho1 O1 2.276(9) 11_656 ?
Ho1 O3 2.372(7) . ?
Ho1 O3 2.372(7) 2_655 ?
Ho1 N1 2.434(10) . ?
Rh1 C1 1.877(15) . ?
Rh1 C4 1.992(11) 2_655 ?
Rh1 C4 1.992(11) . ?
Rh1 C3 2.003(10) 11_656 ?
Rh1 C3 2.003(10) . ?
Rh1 C2 2.057(15) . ?
N2 C2 1.134(18) . ?
N1 C1 1.290(18) . ?
O3 H3A 0.959 . ?
O3 H3B 0.9634 . ?
C3 N3 1.147(13) . ?
C4 N4 1.142(16) . ?
O1S H1SA 0.878 . ?
O1S H1SB 0.8724 . ?
C5 O1 1.271(16) . ?
C5 C9 1.43(2) . ?
C5 C6 1.43(2) . ?
O1 O1 1.614(19) 12_556 ?
C9 C8 1.36(2) . ?
C9 H9 0.95 . ?
C7 N5 1.30(4) . ?
C7 C6 1.36(2) . ?
C7 H7 0.95 . ?
C8 N5 1.34(4) . ?
C8 H8 0.95 . ?
N5 H5N 0.88 . ?
C6 H6 0.95 . ?
C10 O2 1.301(16) . ?
C10 C14 1.40(2) . ?
C10 C11 1.410(19) . ?
C11 C12 1.34(2) . ?
C11 H11 0.95 . ?
C13 C14 1.34(2) . ?
C13 N6 1.34(3) . ?
C13 H13 0.95 . ?
C12 N6 1.39(3) . ?
C12 H12 0.95 . ?
N6 H6N 0.88 . ?
C14 H14 0.95 . ?
O2 O2 1.440(18) 2_655 ?

loop_
_geom_torsion_atom_site_label_1
_geom_torsion_atom_site_label_2
_geom_torsion_atom_site_label_3
_geom_torsion_atom_site_label_4
_geom_torsion
_geom_torsion_site_symmetry_1
_geom_torsion_site_symmetry_2
_geom_torsion_site_symmetry_3
_geom_torsion_site_symmetry_4
_geom_torsion_publ_flag
C9 C5 O1 O1 54.5(16) . . . 12_556 ?
C6 C5 O1 O1 -129.2(12) . . . 12_556 ?
C9 C5 O1 Ho1 165.0(13) . . . . ?
C6 C5 O1 Ho1 -19(3) . . . . ?
O1 C5 C9 C8 173.6(16) . . . . ?
C6 C5 C9 C8 -3(2) . . . . ?
C5 C9 C8 N5 0(4) . . . . ?
C6 C7 N5 C8 -3(5) . . . . ?
C9 C8 N5 C7 3(5) . . . . ?
N5 C7 C6 C5 0(3) . . . . ?
O1 C5 C6 C7 -173.7(15) . . . . ?
C9 C5 C6 C7 3(2) . . . . ?
O2 C10 C11 C12 -178.4(14) . . . . ?
C14 C10 C11 C12 0(2) . . . . ?
C10 C11 C12 N6 2(3) . . . . ?
C14 C13 N6 C12 0(5) . . . . ?
C11 C12 N6 C13 -2(5) . . . . ?
N6 C13 C14 C10 1(3) . . . . ?
O2 C10 C14 C13 176.7(15) . . . . ?
C11 C10 C14 C13 -1(3) . . . . ?
C14 C10 O2 O2 8(2) . . . 2_655 ?
C11 C10 O2 O2 -174.4(8) . . . 2_655 ?
C14 C10 O2 Ho1 152.7(13) . . . . ?
C11 C10 O2 Ho1 -29(2) . . . . ?
